data_7128565
loop_
_publ_author_name
'Li, Jun'
'Daniliuc, Constantin G.'
'Matern, Jonas'
'Fern\'andez, Gustavo'
'Kehr, Gerald'
'Erker, Gerhard'

_publ_section_title
;
 Multi-component synthesis of dihydro-1,3-azaborinine derived oxindole
 isosteres.
;
_journal_issue 62
_journal_name_full 'Chemical communications (Cambridge, England)'
_journal_page_first 7689
_journal_page_last 7692
_journal_paper_doi 10.1039/d1cc02557k
_journal_volume 57
_journal_year 2021
_chemical_formula_sum 'C37.5 H33 B Cl F9 N2 O5'
_chemical_formula_weight 808.92
_space_group_crystal_system triclinic
_space_group_IT_number 2
_space_group_name_Hall '-P 1'
_space_group_name_H-M_alt 'P -1'
_atom_sites_solution_hydrogens geom
_audit_creation_method 'APEX3 v2019.1-0'
_audit_update_record
;
2021-01-12 deposited with the CCDC.	2021-06-28 downloaded from the CCDC.
;
_cell_angle_alpha 105.5310(10)
_cell_angle_beta 100.8150(10)
_cell_angle_gamma 97.6900(10)
_cell_formula_units_Z 4
_cell_length_a 8.7527(2)
_cell_length_b 21.1140(4)
_cell_length_c 21.2756(4)
_cell_measurement_reflns_used 9716
_cell_measurement_temperature 100.(2)
_cell_measurement_theta_max 68.1898
_cell_measurement_theta_min 2.2169
_cell_volume 3649.92(13)
_computing_cell_refinement 'SAINT V8.40A (Bruker Nano, Inc., 2019)'
_computing_data_collection 'APEX3 v2019.1-0 '
_computing_data_reduction 'SAINT V8.40A (Bruker Nano, Inc., 2019)'
_computing_molecular_graphics 'shelXle (C.B. Huebschle, rev 958)'
_computing_structure_refinement 'SHELXL-2018/3 (Sheldrick, 2018)'
_computing_structure_solution 'SHELXT 2014/5 (Sheldrick, 2014)'
_diffrn_ambient_temperature 100.(2)
_diffrn_detector_area_resol_mean 7.3910
_diffrn_measured_fraction_theta_full 0.973
_diffrn_measured_fraction_theta_max 0.973
_diffrn_measurement_device_type 'Bruker D8 Venture PHOTON III Diffractometer'
_diffrn_measurement_method 'phi / omega scans'
_diffrn_radiation_monochromator 'MX mirror'
_diffrn_radiation_type CuK\a
_diffrn_radiation_wavelength 1.54178
_diffrn_reflns_av_R_equivalents 0.0659
_diffrn_reflns_av_unetI/netI 0.0316
_diffrn_reflns_limit_h_max 10
_diffrn_reflns_limit_h_min -10
_diffrn_reflns_limit_k_max 25
_diffrn_reflns_limit_k_min -25
_diffrn_reflns_limit_l_max 25
_diffrn_reflns_limit_l_min -25
_diffrn_reflns_number 124898
_diffrn_reflns_theta_full 68.42
_diffrn_reflns_theta_max 68.42
_diffrn_reflns_theta_min 2.22
_diffrn_source 'Cu Ims'
_diffrn_source_type 'micro focus tube'
_exptl_absorpt_coefficient_mu 1.756
_exptl_absorpt_correction_T_max 0.88
_exptl_absorpt_correction_T_min 0.80
_exptl_absorpt_correction_type multi-scan
_exptl_absorpt_process_details
;

SADABS-2016/2 Bruker AXS area detector scaling and absorption correction.
Krause, L., Herbst-Irmer, R., Sheldrick G.M. & Stalke D.,
J. Appl. Cryst. 48 (2015) 3-10
;
_exptl_crystal_colour yellow
_exptl_crystal_density_diffrn 1.472
_exptl_crystal_density_method 'not measured'
_exptl_crystal_description needle
_exptl_crystal_F_000 1660
_exptl_crystal_size_max 0.200
_exptl_crystal_size_mid 0.078
_exptl_crystal_size_min 0.073
_refine_diff_density_max 0.352
_refine_diff_density_min -0.319
_refine_ls_extinction_method none
_refine_ls_goodness_of_fit_ref 1.031
_refine_ls_hydrogen_treatment constr
_refine_ls_matrix_type full
_refine_ls_number_parameters 1010
_refine_ls_number_reflns 13074
_refine_ls_number_restraints 0
_refine_ls_restrained_S_all 1.031
_refine_ls_R_factor_all 0.0462
_refine_ls_R_factor_gt 0.0345
_refine_ls_shift/su_max 0.001
_refine_ls_shift/su_mean 0.000
_refine_ls_structure_factor_coef Fsqd
_refine_ls_weighting_details 'w=1/[\s^2^(Fo^2^)+(0.0349P)^2^+1.8378P] where P=(Fo^2^+2Fc^2^)/3'
_refine_ls_weighting_scheme calc
_refine_ls_wR_factor_gt 0.0786
_refine_ls_wR_factor_ref 0.0840
_reflns_number_gt 10718
_reflns_number_total 13074
_reflns_threshold_expression 'I > 2\s(I)'
_cod_data_source_file d1cc02557k2.cif
_cod_data_source_block erk9839
_cod_depositor_comments
;
The following automatic conversions were performed:

data item '_exptl_absorpt_correction_type' value 'Multi-Scan' was
changed to 'multi-scan' in accordance with the
/home/data/users/saulius/crontab/automatic-downloads/rss-feeds/RSC/lib/dictionaries/cif_core.dic
dictionary named 'cif_core.dic' version 2.4.2 last updated on
2011-04-26.

Automatic conversion script
Id: cif_fix_values 7556 2019-12-06 15:28:31Z antanas 

 Adding full bibliography for 7128565--7128567.cif.
;
_cod_original_formula_sum 'C37.50 H33 B Cl F9 N2 O5'
_cod_database_code 7128565

loop_
_space_group_symop_operation_xyz
'x, y, z'
'-x, -y, -z'

loop_
_atom_site_type_symbol
_atom_site_label
_atom_site_fract_x
_atom_site_fract_y
_atom_site_fract_z
_atom_site_U_iso_or_equiv
_atom_site_adp_type
_atom_site_calc_flag
_atom_site_refinement_flags_adp
_atom_site_refinement_flags_occupancy
_atom_site_refinement_flags_posn
_atom_site_occupancy
_atom_site_disorder_assembly
_atom_site_disorder_group
B B1A 0.6148(2) 0.74620(9) 0.67864(10) 0.0164(4) Uani d . . . 1 . .
N N1A 0.78745(16) 0.84790(7) 0.78209(7) 0.0168(3) Uani d . . . 1 . .
N N2A 0.83275(16) 0.74526(7) 0.77267(7) 0.0153(3) Uani d . . . 1 . .
O O1A 0.98008(14) 0.91130(6) 0.87543(6) 0.0220(3) Uani d . . . 1 . .
O O2A 0.95831(14) 0.93304(6) 0.73023(6) 0.0237(3) Uani d . . . 1 . .
O O3A 0.79044(14) 1.00585(6) 0.74884(6) 0.0223(3) Uani d . . . 1 . .
O O4A 1.34919(15) 0.48214(6) 0.94601(6) 0.0241(3) Uani d . . . 1 . .
O O5A 0.21360(14) 0.49044(6) 0.41338(6) 0.0208(3) Uani d . . . 1 . .
C C1A 0.8184(2) 0.67688(8) 0.75106(8) 0.0164(3) Uani d . . . 1 . .
C C2A 0.7035(2) 0.64151(8) 0.69334(8) 0.0177(3) Uani d . . . 1 . .
H H2A 0.690377 0.594055 0.678915 0.021 Uiso calc U . R 1 . .
C C3A 0.60563(19) 0.67149(8) 0.65504(8) 0.0162(3) Uani d . . . 1 . .
C C4A 0.73876(19) 0.78023(8) 0.74198(8) 0.0157(3) Uani d . . . 1 . .
C C5A 0.9491(2) 0.78956(8) 0.83243(8) 0.0171(3) Uani d . . . 1 . .
H H5A1 1.058832 0.787486 0.827673 0.021 Uiso calc U . R 1 . .
H H5A2 0.934834 0.777759 0.873247 0.021 Uiso calc U . R 1 . .
C C6A 0.9125(2) 0.85757(8) 0.83482(8) 0.0176(3) Uani d . . . 1 . .
C C11A 0.9264(2) 0.64757(8) 0.79032(9) 0.0189(4) Uani d . . . 1 . .
H H11A 0.997721 0.677653 0.829473 0.023 Uiso calc U . R 1 . .
C C12A 0.9364(2) 0.58305(8) 0.77739(8) 0.0182(4) Uani d . . . 1 . .
H H12A 0.869693 0.552386 0.737351 0.022 Uiso calc U . R 1 . .
C C13A 1.0434(2) 0.55639(8) 0.82083(8) 0.0176(3) Uani d . . . 1 . .
C C14A 1.0381(2) 0.48760(8) 0.80517(8) 0.0175(3) Uani d . . . 1 . .
H H14A 0.963842 0.458539 0.766324 0.021 Uiso calc U . R 1 . .
C C15A 1.1389(2) 0.46009(8) 0.84491(8) 0.0181(4) Uani d . . . 1 . .
H H15A 1.133592 0.413019 0.833079 0.022 Uiso calc U . R 1 . .
C C16A 1.2469(2) 0.50241(8) 0.90192(8) 0.0187(4) Uani d . . . 1 . .
C C17A 1.2527(2) 0.57132(9) 0.91886(9) 0.0244(4) Uani d . . . 1 . .
H H17A 1.325724 0.600262 0.958163 0.029 Uiso calc U . R 1 . .
C C18A 1.1534(2) 0.59761(9) 0.87907(9) 0.0254(4) Uani d . . . 1 . .
H H18A 1.159327 0.64472 0.891211 0.03 Uiso calc U . R 1 . .
C C19A 1.3605(2) 0.41284(9) 0.92810(10) 0.0261(4) Uani d . . . 1 . .
H H19A 1.256415 0.385239 0.922037 0.039 Uiso calc U . R 1 . .
H H19B 1.43701 0.40497 0.963847 0.039 Uiso calc U . R 1 . .
H H19C 1.39598 0.400883 0.886157 0.039 Uiso calc U . R 1 . .
C C21A 0.49722(19) 0.62449(8) 0.59240(8) 0.0163(3) Uani d . . . 1 . .
C C22A 0.3962(2) 0.56829(8) 0.59358(9) 0.0198(4) Uani d . . . 1 . .
H H22A 0.393141 0.560946 0.635511 0.024 Uiso calc U . R 1 . .
C C23A 0.2998(2) 0.52258(8) 0.53539(9) 0.0208(4) Uani d . . . 1 . .
H H23A 0.2311 0.484895 0.537795 0.025 Uiso calc U . R 1 . .
C C24A 0.30418(19) 0.53221(8) 0.47371(8) 0.0166(3) Uani d . . . 1 . .
C C25A 0.4058(2) 0.58742(8) 0.47095(9) 0.0195(4) Uani d . . . 1 . .
H H25A 0.41101 0.593822 0.428813 0.023 Uiso calc U . R 1 . .
C C26A 0.4992(2) 0.63300(8) 0.52941(8) 0.0186(4) Uani d . . . 1 . .
H H26A 0.566441 0.671028 0.52687 0.022 Uiso calc U . R 1 . .
C C27A 0.1035(2) 0.43534(9) 0.41608(9) 0.0243(4) Uani d . . . 1 . .
H H27A 0.161389 0.405718 0.435344 0.037 Uiso calc U . R 1 . .
H H27B 0.041595 0.41032 0.370641 0.037 Uiso calc U . R 1 . .
H H27C 0.031926 0.452205 0.444095 0.037 Uiso calc U . R 1 . .
C C31A 0.49593(19) 0.78474(8) 0.64287(8) 0.0158(3) Uani d . . . 1 . .
C C32A 0.52769(19) 0.81492(8) 0.59408(8) 0.0168(3) Uani d . . . 1 . .
C C33A 0.4203(2) 0.84709(8) 0.56311(8) 0.0185(4) Uani d . . . 1 . .
H H33A 0.446759 0.866733 0.53031 0.022 Uiso calc U . R 1 . .
C C34A 0.2768(2) 0.85043(8) 0.57984(9) 0.0186(4) Uani d . . . 1 . .
C C35A 0.2401(2) 0.82267(8) 0.62892(9) 0.0190(4) Uani d . . . 1 . .
H H35A 0.142343 0.825734 0.641715 0.023 Uiso calc U . R 1 . .
C C36A 0.3468(2) 0.79059(8) 0.65895(8) 0.0170(3) Uani d . . . 1 . .
C C37A 0.6807(2) 0.81749(8) 0.57108(9) 0.0195(4) Uani d . . . 1 . .
C C38A 0.1563(2) 0.88149(9) 0.54483(9) 0.0239(4) Uani d . . . 1 . .
C C39A 0.3001(2) 0.76160(9) 0.71171(9) 0.0220(4) Uani d . . . 1 . .
C C41A 0.7253(2) 0.90494(8) 0.77033(9) 0.0183(4) Uani d . . . 1 . .
H H41A 0.703451 0.932014 0.812288 0.022 Uiso calc U . R 1 . .
H H41B 0.623914 0.888931 0.735951 0.022 Uiso calc U . R 1 . .
C C42A 0.8411(2) 0.94862(8) 0.74682(8) 0.0186(4) Uani d . . . 1 . .
C C43A 0.8883(2) 1.06235(8) 0.73596(9) 0.0234(4) Uani d . . . 1 . .
C C44A 1.0480(2) 1.08233(10) 0.78536(12) 0.0374(5) Uani d . . . 1 . .
H H44A 1.033128 1.08403 0.830254 0.056 Uiso calc U . R 1 . .
H H44B 1.100756 1.12656 0.786034 0.056 Uiso calc U . R 1 . .
H H44C 1.113625 1.049325 0.771759 0.056 Uiso calc U . R 1 . .
C C45A 0.7911(3) 1.11670(9) 0.74961(11) 0.0308(4) Uani d . . . 1 . .
H H45A 0.682956 1.099828 0.721708 0.046 Uiso calc U . R 1 . .
H H45B 0.839685 1.155861 0.738884 0.046 Uiso calc U . R 1 . .
H H45C 0.787739 1.129517 0.797073 0.046 Uiso calc U . R 1 . .
C C46A 0.8988(3) 1.04255(10) 0.66322(11) 0.0355(5) Uani d . . . 1 . .
H H46A 0.962127 1.007522 0.655455 0.053 Uiso calc U . R 1 . .
H H46B 0.94909 1.081751 0.653024 0.053 Uiso calc U . R 1 . .
H H46C 0.791935 1.025573 0.634127 0.053 Uiso calc U . R 1 . .
F F1A 0.78517(12) 0.78635(5) 0.59856(5) 0.0288(2) Uani d . . . 1 . .
F F2A 0.65288(12) 0.78938(5) 0.50406(5) 0.0291(2) Uani d . . . 1 . .
F F3A 0.75376(12) 0.88088(5) 0.58344(6) 0.0311(3) Uani d . . . 1 . .
F F4A 0.21023(14) 0.90851(6) 0.50118(6) 0.0378(3) Uani d . . . 1 . .
F F5A 0.02430(13) 0.83610(6) 0.51042(6) 0.0409(3) Uani d . . . 1 . .
F F6A 0.11055(14) 0.92972(6) 0.58731(6) 0.0359(3) Uani d . . . 1 . .
F F7A 0.29142(14) 0.69561(5) 0.69683(6) 0.0340(3) Uani d . . . 1 . .
F F8A 0.40136(13) 0.78937(6) 0.77195(5) 0.0332(3) Uani d . . . 1 . .
F F9A 0.15689(13) 0.77244(6) 0.72153(6) 0.0342(3) Uani d . . . 1 . .
B B1B 0.4308(2) 0.63560(9) 0.23780(9) 0.0149(4) Uani d . . . 1 . .
N N1B 0.21549(16) 0.64127(6) 0.13347(7) 0.0154(3) Uani d . . . 1 . .
N N2B 0.27835(15) 0.54335(6) 0.13523(7) 0.0139(3) Uani d . . . 1 . .
O O1B 0.02578(14) 0.61240(6) 0.03482(6) 0.0215(3) Uani d . . . 1 . .
O O2B 0.37698(15) 0.70444(6) 0.06124(6) 0.0230(3) Uani d . . . 1 . .
O O3B 0.27187(14) 0.79700(5) 0.09570(6) 0.0187(3) Uani d . . . 1 . .
O O4B 0.14223(14) 0.10092(5) -0.02499(6) 0.0215(3) Uani d . . . 1 . .
O O5B 1.04634(14) 0.61666(6) 0.46654(6) 0.0251(3) Uani d . . . 1 . .
C C1B 0.34347(19) 0.49470(8) 0.15566(8) 0.0147(3) Uani d . . . 1 . .
C C2B 0.45246(19) 0.51481(8) 0.21665(8) 0.0163(3) Uani d . . . 1 . .
H H2B 0.49467 0.480917 0.231828 0.02 Uiso calc U . R 1 . .
C C3B 0.50593(19) 0.58111(8) 0.25800(8) 0.0153(3) Uani d . . . 1 . .
C C4B 0.31289(19) 0.60990(8) 0.17183(8) 0.0139(3) Uani d . . . 1 . .
C C5B 0.1605(2) 0.52979(8) 0.07214(8) 0.0163(3) Uani d . . . 1 . .
H H5B1 0.065521 0.497146 0.069745 0.02 Uiso calc U . R 1 . .
H H5B2 0.205303 0.512518 0.032962 0.02 Uiso calc U . R 1 . .
C C6B 0.1215(2) 0.59772(8) 0.07551(8) 0.0166(3) Uani d . . . 1 . .
C C11B 0.29275(19) 0.42581(8) 0.11224(8) 0.0162(3) Uani d . . . 1 . .
H H11B 0.20717 0.416789 0.074263 0.019 Uiso calc U . R 1 . .
C C12B 0.3578(2) 0.37422(8) 0.12187(8) 0.0177(3) Uani d . . . 1 . .
H H12B 0.44883 0.384603 0.157788 0.021 Uiso calc U . R 1 . .
C C13B 0.30329(19) 0.30363(8) 0.08291(8) 0.0171(3) Uani d . . . 1 . .
C C14B 0.3720(2) 0.25498(8) 0.10477(9) 0.0180(3) Uani d . . . 1 . .
H H14B 0.455814 0.268851 0.143994 0.022 Uiso calc U . R 1 . .
C C15B 0.3217(2) 0.18672(8) 0.07100(9) 0.0180(4) Uani d . . . 1 . .
H H15B 0.369799 0.154768 0.087477 0.022 Uiso calc U . R 1 . .
C C16B 0.2010(2) 0.16588(8) 0.01324(8) 0.0172(3) Uani d . . . 1 . .
C C17B 0.1316(2) 0.21400(8) -0.00995(9) 0.0198(4) Uani d . . . 1 . .
H H17B 0.049621 0.200023 -0.049821 0.024 Uiso calc U . R 1 . .
C C18B 0.1806(2) 0.28119(8) 0.02426(9) 0.0187(4) Uani d . . . 1 . .
H H18B 0.130897 0.312894 0.008031 0.022 Uiso calc U . R 1 . .
C C19B 0.2027(2) 0.04948(8) -0.00167(9) 0.0221(4) Uani d . . . 1 . .
H H19D 0.316786 0.054913 0.000734 0.033 Uiso calc U . R 1 . .
H H19E 0.148593 0.005487 -0.032771 0.033 Uiso calc U . R 1 . .
H H19F 0.184019 0.052829 0.043009 0.033 Uiso calc U . R 1 . .
C C21B 0.64071(19) 0.59192(8) 0.31625(8) 0.0153(3) Uani d . . . 1 . .
C C22B 0.75324(19) 0.55018(8) 0.31059(8) 0.0169(3) Uani d . . . 1 . .
H H22B 0.736596 0.51396 0.270695 0.02 Uiso calc U . R 1 . .
C C23B 0.8863(2) 0.55995(8) 0.36070(9) 0.0189(4) Uani d . . . 1 . .
H H23B 0.959948 0.530852 0.355207 0.023 Uiso calc U . R 1 . .
C C24B 0.91264(19) 0.61269(8) 0.41955(9) 0.0182(4) Uani d . . . 1 . .
C C25B 0.8051(2) 0.65506(8) 0.42722(8) 0.0188(4) Uani d . . . 1 . .
H H25B 0.82291 0.691298 0.467176 0.023 Uiso calc U . R 1 . .
C C26B 0.67057(19) 0.64417(8) 0.37594(8) 0.0171(3) Uani d . . . 1 . .
H H26B 0.596898 0.673214 0.381796 0.02 Uiso calc U . R 1 . .
C C27B 1.1012(2) 0.67718(9) 0.52048(9) 0.0259(4) Uani d . . . 1 . .
H H27D 1.117811 0.715054 0.502505 0.039 Uiso calc U . R 1 . .
H H27E 1.201371 0.674822 0.548592 0.039 Uiso calc U . R 1 . .
H H27F 1.022038 0.683358 0.5475 0.039 Uiso calc U . R 1 . .
C C31B 0.47337(19) 0.71314(8) 0.28291(8) 0.0153(3) Uani d . . . 1 . .
C C32B 0.3773(2) 0.74110(8) 0.32527(8) 0.0163(3) Uani d . . . 1 . .
C C33B 0.4160(2) 0.80688(8) 0.36692(8) 0.0194(4) Uani d . . . 1 . .
H H33B 0.347732 0.823606 0.394451 0.023 Uiso calc U . R 1 . .
C C34B 0.5545(2) 0.84794(8) 0.36817(9) 0.0214(4) Uani d . . . 1 . .
C C35B 0.6528(2) 0.82320(8) 0.32768(9) 0.0213(4) Uani d . . . 1 . .
H H35B 0.747909 0.851242 0.328357 0.026 Uiso calc U . R 1 . .
C C36B 0.61295(19) 0.75748(8) 0.28605(8) 0.0165(3) Uani d . . . 1 . .
C C37B 0.2246(2) 0.69914(8) 0.32626(8) 0.0194(4) Uani d . . . 1 . .
C C38B 0.6005(3) 0.91944(9) 0.41190(10) 0.0291(4) Uani d . . . 1 . .
C C39B 0.7230(2) 0.73619(8) 0.24144(9) 0.0209(4) Uani d . . . 1 . .
C C41B 0.2227(2) 0.71244(8) 0.14481(8) 0.0163(3) Uani d . . . 1 . .
H H41C 0.284249 0.737226 0.191004 0.02 Uiso calc U . R 1 . .
H H41D 0.114188 0.722012 0.140204 0.02 Uiso calc U . R 1 . .
C C42B 0.3006(2) 0.73601(8) 0.09463(8) 0.0171(3) Uani d . . . 1 . .
C C43B 0.3504(2) 0.83587(9) 0.05729(9) 0.0223(4) Uani d . . . 1 . .
C C44B 0.3011(2) 0.79771(10) -0.01703(10) 0.0299(4) Uani d . . . 1 . .
H H44D 0.352644 0.758865 -0.025886 0.045 Uiso calc U . R 1 . .
H H44E 0.332976 0.827166 -0.042839 0.045 Uiso calc U . R 1 . .
H H44F 0.185686 0.782468 -0.030332 0.045 Uiso calc U . R 1 . .
C C45B 0.2854(2) 0.90017(9) 0.07202(11) 0.0296(4) Uani d . . . 1 . .
H H45D 0.169873 0.889581 0.055241 0.044 Uiso calc U . R 1 . .
H H45E 0.332322 0.930221 0.049753 0.044 Uiso calc U . R 1 . .
H H45F 0.311919 0.922147 0.120565 0.044 Uiso calc U . R 1 . .
C C46B 0.5281(2) 0.84994(9) 0.08605(10) 0.0270(4) Uani d . . . 1 . .
H H46D 0.550698 0.869637 0.134866 0.04 Uiso calc U . R 1 . .
H H46E 0.580726 0.881294 0.066532 0.04 Uiso calc U . R 1 . .
H H46F 0.567592 0.80796 0.075319 0.04 Uiso calc U . R 1 . .
F F1B 0.11820(11) 0.68135(5) 0.26692(5) 0.0250(2) Uani d . . . 1 . .
F F2B 0.24543(12) 0.64206(5) 0.33981(5) 0.0270(2) Uani d . . . 1 . .
F F3B 0.15329(13) 0.73163(5) 0.37208(6) 0.0325(3) Uani d . . . 1 . .
F F4B 0.5092(2) 0.93444(6) 0.45468(7) 0.0628(5) Uani d . . . 1 . .
F F5B 0.74906(18) 0.93410(6) 0.44782(8) 0.0625(4) Uani d . . . 1 . .
F F6B 0.59107(17) 0.96225(5) 0.37617(6) 0.0437(3) Uani d . . . 1 . .
F F7B 0.86256(13) 0.77944(5) 0.26028(6) 0.0377(3) Uani d . . . 1 . .
F F8B 0.75985(12) 0.67676(5) 0.23959(5) 0.0261(2) Uani d . . . 1 . .
F F9B 0.66045(15) 0.73300(6) 0.17783(6) 0.0388(3) Uani d . . . 1 . .
C C51 0.2845(2) 0.95458(12) 0.82206(11) 0.0356(5) Uani d . . . 1 . .
H H51A 0.202327 0.914207 0.796573 0.043 Uiso calc U . R 1 . .
H H51B 0.230408 0.990318 0.842521 0.043 Uiso calc U . R 1 . .
Cl Cl1 0.41304(6) 0.93608(3) 0.88626(3) 0.03494(12) Uani d . . . 1 . .
Cl Cl2 0.38540(6) 0.98087(2) 0.76638(2) 0.03119(11) Uani d . . . 1 . .

loop_
_atom_site_aniso_label
_atom_site_aniso_U_11
_atom_site_aniso_U_22
_atom_site_aniso_U_33
_atom_site_aniso_U_12
_atom_site_aniso_U_13
_atom_site_aniso_U_23
B1A 0.0161(9) 0.0185(9) 0.0158(10) 0.0037(7) 0.0044(8) 0.0066(8)
N1A 0.0177(7) 0.0128(7) 0.0176(7) 0.0025(6) 0.0011(6) 0.0032(6)
N2A 0.0153(7) 0.0160(7) 0.0121(7) 0.0027(5) -0.0001(6) 0.0028(6)
O1A 0.0231(6) 0.0176(6) 0.0191(6) -0.0008(5) 0.0005(5) 0.0004(5)
O2A 0.0227(7) 0.0210(6) 0.0300(7) 0.0071(5) 0.0088(6) 0.0088(5)
O3A 0.0252(6) 0.0157(6) 0.0295(7) 0.0067(5) 0.0086(6) 0.0098(5)
O4A 0.0282(7) 0.0208(6) 0.0202(6) 0.0119(5) -0.0040(5) 0.0039(5)
O5A 0.0204(6) 0.0185(6) 0.0181(6) -0.0003(5) 0.0002(5) 0.0013(5)
C1A 0.0200(9) 0.0149(8) 0.0146(8) 0.0052(7) 0.0045(7) 0.0037(7)
C2A 0.0213(9) 0.0136(8) 0.0177(9) 0.0044(7) 0.0034(7) 0.0040(7)
C3A 0.0153(8) 0.0182(8) 0.0143(8) 0.0023(7) 0.0034(7) 0.0041(7)
C4A 0.0162(8) 0.0145(8) 0.0168(9) 0.0036(6) 0.0046(7) 0.0047(7)
C5A 0.0158(8) 0.0188(8) 0.0144(8) 0.0029(7) 0.0007(7) 0.0032(7)
C6A 0.0171(8) 0.0199(9) 0.0151(9) 0.0022(7) 0.0047(7) 0.0044(7)
C11A 0.0187(9) 0.0193(9) 0.0158(9) 0.0045(7) -0.0006(7) 0.0032(7)
C12A 0.0188(9) 0.0185(9) 0.0159(9) 0.0027(7) 0.0017(7) 0.0048(7)
C13A 0.0165(8) 0.0201(9) 0.0163(9) 0.0052(7) 0.0024(7) 0.0060(7)
C14A 0.0163(8) 0.0200(9) 0.0141(8) 0.0023(7) 0.0027(7) 0.0027(7)
C15A 0.0203(9) 0.0153(8) 0.0188(9) 0.0057(7) 0.0049(7) 0.0041(7)
C16A 0.0184(9) 0.0222(9) 0.0170(9) 0.0083(7) 0.0032(7) 0.0068(7)
C17A 0.0252(10) 0.0201(9) 0.0205(9) 0.0050(7) -0.0055(8) 0.0011(7)
C18A 0.0276(10) 0.0164(9) 0.0273(10) 0.0063(7) -0.0024(8) 0.0035(8)
C19A 0.0279(10) 0.0210(9) 0.0278(10) 0.0126(8) -0.0006(9) 0.0060(8)
C21A 0.0158(8) 0.0146(8) 0.0170(9) 0.0055(7) 0.0009(7) 0.0034(7)
C22A 0.0223(9) 0.0202(9) 0.0165(9) 0.0036(7) 0.0029(7) 0.0062(7)
C23A 0.0213(9) 0.0174(9) 0.0215(9) 0.0004(7) 0.0032(8) 0.0054(7)
C24A 0.0135(8) 0.0161(8) 0.0164(9) 0.0045(7) 0.0000(7) 0.0002(7)
C25A 0.0202(9) 0.0212(9) 0.0170(9) 0.0042(7) 0.0028(7) 0.0067(7)
C26A 0.0190(9) 0.0155(8) 0.0205(9) 0.0022(7) 0.0020(7) 0.0061(7)
C27A 0.0208(9) 0.0207(9) 0.0252(10) -0.0018(7) 0.0026(8) 0.0012(8)
C31A 0.0164(8) 0.0119(8) 0.0135(8) -0.0005(6) -0.0004(7) -0.0010(6)
C32A 0.0149(8) 0.0156(8) 0.0172(8) 0.0018(6) 0.0017(7) 0.0026(7)
C33A 0.0209(9) 0.0170(8) 0.0174(9) 0.0031(7) 0.0030(7) 0.0060(7)
C34A 0.0182(9) 0.0162(8) 0.0194(9) 0.0041(7) 0.0008(7) 0.0040(7)
C35A 0.0163(8) 0.0197(9) 0.0186(9) 0.0031(7) 0.0023(7) 0.0033(7)
C36A 0.0179(8) 0.0153(8) 0.0149(8) 0.0017(7) 0.0011(7) 0.0024(7)
C37A 0.0185(9) 0.0194(9) 0.0203(9) 0.0036(7) 0.0020(7) 0.0071(7)
C38A 0.0212(9) 0.0242(9) 0.0277(10) 0.0059(8) 0.0037(8) 0.0109(8)
C39A 0.0210(9) 0.0246(9) 0.0226(10) 0.0072(7) 0.0066(8) 0.0083(8)
C41A 0.0179(8) 0.0143(8) 0.0214(9) 0.0045(7) 0.0027(7) 0.0039(7)
C42A 0.0206(9) 0.0158(8) 0.0158(9) 0.0030(7) -0.0011(7) 0.0027(7)
C43A 0.0273(10) 0.0154(9) 0.0298(10) 0.0028(7) 0.0071(8) 0.0108(8)
C44A 0.0328(11) 0.0226(10) 0.0548(14) -0.0009(8) -0.0021(10) 0.0197(10)
C45A 0.0411(12) 0.0199(9) 0.0381(12) 0.0118(9) 0.0140(10) 0.0138(9)
C46A 0.0510(13) 0.0265(10) 0.0374(12) 0.0107(9) 0.0207(11) 0.0147(9)
F1A 0.0193(5) 0.0422(6) 0.0362(6) 0.0146(5) 0.0097(5) 0.0239(5)
F2A 0.0270(6) 0.0398(6) 0.0207(6) 0.0093(5) 0.0083(5) 0.0061(5)
F3A 0.0245(6) 0.0229(6) 0.0459(7) -0.0010(4) 0.0126(5) 0.0100(5)
F4A 0.0358(6) 0.0536(8) 0.0428(7) 0.0231(6) 0.0139(6) 0.0353(6)
F5A 0.0262(6) 0.0356(7) 0.0534(8) 0.0045(5) -0.0130(6) 0.0171(6)
F6A 0.0370(7) 0.0365(6) 0.0421(7) 0.0241(5) 0.0120(6) 0.0146(5)
F7A 0.0443(7) 0.0252(6) 0.0425(7) 0.0082(5) 0.0221(6) 0.0179(5)
F8A 0.0339(6) 0.0483(7) 0.0179(6) 0.0077(5) 0.0028(5) 0.0130(5)
F9A 0.0262(6) 0.0543(7) 0.0370(7) 0.0181(5) 0.0179(5) 0.0264(6)
B1B 0.0140(9) 0.0140(9) 0.0164(9) 0.0010(7) 0.0043(8) 0.0045(7)
N1B 0.0190(7) 0.0114(7) 0.0137(7) 0.0035(5) -0.0005(6) 0.0032(5)
N2B 0.0141(7) 0.0130(7) 0.0124(7) 0.0018(5) 0.0003(6) 0.0026(5)
O1B 0.0237(6) 0.0182(6) 0.0195(6) 0.0055(5) -0.0034(5) 0.0057(5)
O2B 0.0280(7) 0.0187(6) 0.0231(7) 0.0068(5) 0.0091(6) 0.0045(5)
O3B 0.0213(6) 0.0144(6) 0.0235(6) 0.0042(5) 0.0066(5) 0.0094(5)
O4B 0.0241(6) 0.0113(6) 0.0234(7) 0.0023(5) -0.0002(5) 0.0001(5)
O5B 0.0214(6) 0.0248(7) 0.0211(7) 0.0076(5) -0.0059(5) -0.0003(5)
C1B 0.0146(8) 0.0137(8) 0.0163(8) 0.0031(6) 0.0039(7) 0.0051(7)
C2B 0.0165(8) 0.0143(8) 0.0189(9) 0.0044(6) 0.0028(7) 0.0064(7)
C3B 0.0152(8) 0.0165(8) 0.0146(8) 0.0021(6) 0.0052(7) 0.0048(7)
C4B 0.0143(8) 0.0111(8) 0.0166(8) 0.0023(6) 0.0040(7) 0.0046(6)
C5B 0.0175(8) 0.0150(8) 0.0141(8) 0.0030(7) -0.0012(7) 0.0039(7)
C6B 0.0178(8) 0.0154(8) 0.0158(9) 0.0024(7) 0.0025(7) 0.0049(7)
C11B 0.0162(8) 0.0147(8) 0.0150(8) 0.0016(6) 0.0006(7) 0.0028(7)
C12B 0.0174(8) 0.0168(8) 0.0154(8) 0.0022(7) -0.0013(7) 0.0033(7)
C13B 0.0168(8) 0.0147(8) 0.0192(9) 0.0039(7) 0.0036(7) 0.0042(7)
C14B 0.0178(8) 0.0174(8) 0.0168(9) 0.0038(7) 0.0008(7) 0.0038(7)
C15B 0.0185(8) 0.0149(8) 0.0214(9) 0.0061(7) 0.0043(7) 0.0060(7)
C16B 0.0177(8) 0.0133(8) 0.0192(9) 0.0019(7) 0.0055(7) 0.0023(7)
C17B 0.0179(8) 0.0199(9) 0.0176(9) 0.0024(7) -0.0007(7) 0.0029(7)
C18B 0.0188(9) 0.0157(8) 0.0206(9) 0.0044(7) 0.0012(7) 0.0057(7)
C19B 0.0277(10) 0.0127(8) 0.0241(10) 0.0043(7) 0.0049(8) 0.0033(7)
C21B 0.0155(8) 0.0143(8) 0.0163(8) 0.0005(6) 0.0018(7) 0.0073(7)
C22B 0.0172(8) 0.0146(8) 0.0166(9) 0.0012(7) 0.0023(7) 0.0030(7)
C23B 0.0185(9) 0.0191(9) 0.0195(9) 0.0056(7) 0.0034(7) 0.0061(7)
C24B 0.0148(8) 0.0203(9) 0.0187(9) 0.0016(7) 0.0000(7) 0.0080(7)
C25B 0.0209(9) 0.0170(8) 0.0152(8) 0.0016(7) 0.0017(7) 0.0022(7)
C26B 0.0168(8) 0.0167(8) 0.0175(9) 0.0037(7) 0.0024(7) 0.0057(7)
C27B 0.0217(9) 0.0252(10) 0.0206(10) 0.0014(8) -0.0065(8) -0.0005(8)
C31B 0.0160(8) 0.0152(8) 0.0144(8) 0.0040(7) -0.0008(7) 0.0063(7)
C32B 0.0188(8) 0.0156(8) 0.0136(8) 0.0038(7) 0.0003(7) 0.0051(7)
C33B 0.0264(9) 0.0173(9) 0.0158(9) 0.0074(7) 0.0053(8) 0.0054(7)
C34B 0.0300(10) 0.0141(8) 0.0172(9) 0.0026(7) 0.0022(8) 0.0029(7)
C35B 0.0222(9) 0.0167(9) 0.0221(9) -0.0004(7) 0.0018(8) 0.0056(7)
C36B 0.0172(8) 0.0143(8) 0.0168(8) 0.0024(7) 0.0012(7) 0.0051(7)
C37B 0.0209(9) 0.0198(9) 0.0169(9) 0.0052(7) 0.0040(8) 0.0040(7)
C38B 0.0417(12) 0.0174(9) 0.0249(10) 0.0009(8) 0.0078(9) 0.0031(8)
C39B 0.0206(9) 0.0167(9) 0.0249(10) 0.0005(7) 0.0047(8) 0.0071(7)
C41B 0.0200(8) 0.0113(8) 0.0169(8) 0.0040(6) 0.0021(7) 0.0040(7)
C42B 0.0177(8) 0.0141(8) 0.0172(9) 0.0023(7) -0.0005(7) 0.0045(7)
C43B 0.0237(9) 0.0203(9) 0.0251(10) 0.0001(7) 0.0065(8) 0.0123(8)
C44B 0.0318(11) 0.0331(11) 0.0267(10) 0.0010(9) 0.0060(9) 0.0153(9)
C45B 0.0303(10) 0.0219(10) 0.0417(12) 0.0037(8) 0.0084(9) 0.0190(9)
C46B 0.0236(10) 0.0253(10) 0.0321(11) 0.0007(8) 0.0072(9) 0.0105(8)
F1B 0.0168(5) 0.0308(6) 0.0236(6) 0.0013(4) -0.0007(4) 0.0074(5)
F2B 0.0261(6) 0.0243(5) 0.0355(6) 0.0033(4) 0.0079(5) 0.0173(5)
F3B 0.0317(6) 0.0314(6) 0.0323(6) 0.0033(5) 0.0190(5) -0.0006(5)
F4B 0.1059(12) 0.0207(6) 0.0598(9) -0.0051(7) 0.0572(9) -0.0086(6)
F5B 0.0636(9) 0.0262(7) 0.0620(9) 0.0021(6) -0.0280(8) -0.0134(6)
F6B 0.0735(9) 0.0149(5) 0.0382(7) -0.0001(6) 0.0087(7) 0.0079(5)
F7B 0.0261(6) 0.0233(6) 0.0598(8) -0.0054(5) 0.0200(6) 0.0040(5)
F8B 0.0257(5) 0.0187(5) 0.0378(6) 0.0069(4) 0.0146(5) 0.0087(5)
F9B 0.0464(7) 0.0563(8) 0.0254(6) 0.0261(6) 0.0161(6) 0.0185(6)
C51 0.0217(10) 0.0510(13) 0.0407(12) 0.0110(9) 0.0066(9) 0.0229(11)
Cl1 0.0337(3) 0.0376(3) 0.0396(3) 0.0163(2) 0.0064(2) 0.0186(2)
Cl2 0.0295(2) 0.0338(3) 0.0333(3) 0.0104(2) 0.0093(2) 0.0117(2)

loop_
_atom_type_symbol
_atom_type_description
_atom_type_scat_dispersion_real
_atom_type_scat_dispersion_imag
_atom_type_scat_source
C C 0.0181 0.0091 'International Tables Vol C Tables 4.2.6.8 and 6.1.1.4'
H H 0.0000 0.0000 'International Tables Vol C Tables 4.2.6.8 and 6.1.1.4'
B B 0.0090 0.0039 'International Tables Vol C Tables 4.2.6.8 and 6.1.1.4'
F F 0.0727 0.0534 'International Tables Vol C Tables 4.2.6.8 and 6.1.1.4'
N N 0.0311 0.0180 'International Tables Vol C Tables 4.2.6.8 and 6.1.1.4'
O O 0.0492 0.0322 'International Tables Vol C Tables 4.2.6.8 and 6.1.1.4'
Cl Cl 0.3639 0.7018 'International Tables Vol C Tables 4.2.6.8 and 6.1.1.4'

loop_
_geom_angle_atom_site_label_1
_geom_angle_atom_site_label_2
_geom_angle_atom_site_label_3
_geom_angle_site_symmetry_1
_geom_angle_site_symmetry_3
_geom_angle
_geom_angle_publ_flag
C4A B1A C3A . . 112.76(15) ?
C4A B1A C31A . . 123.24(15) ?
C3A B1A C31A . . 123.86(15) ?
C6A N1A C4A . . 113.05(13) ?
C6A N1A C41A . . 119.62(14) ?
C4A N1A C41A . . 127.23(14) ?
C4A N2A C1A . . 124.26(14) ?
C4A N2A C5A . . 111.72(13) ?
C1A N2A C5A . . 124.01(13) ?
C42A O3A C43A . . 121.11(13) ?
C16A O4A C19A . . 117.68(13) ?
C24A O5A C27A . . 116.35(13) ?
N2A C1A C2A . . 117.54(14) ?
N2A C1A C11A . . 117.15(15) ?
C2A C1A C11A . . 125.31(15) ?
C1A C2A C3A . . 123.94(15) ?
C1A C2A H2A . . 118.0 ?
C3A C2A H2A . . 118.0 ?
C2A C3A C21A . . 115.15(14) ?
C2A C3A B1A . . 119.75(15) ?
C21A C3A B1A . . 125.11(15) ?
N2A C4A N1A . . 105.83(14) ?
N2A C4A B1A . . 121.60(14) ?
N1A C4A B1A . . 132.57(15) ?
N2A C5A C6A . . 102.89(13) ?
N2A C5A H5A1 . . 111.2 ?
C6A C5A H5A1 . . 111.2 ?
N2A C5A H5A2 . . 111.2 ?
C6A C5A H5A2 . . 111.2 ?
H5A1 C5A H5A2 . . 109.1 ?
O1A C6A N1A . . 125.98(15) ?
O1A C6A C5A . . 127.59(15) ?
N1A C6A C5A . . 106.43(14) ?
C12A C11A C1A . . 127.12(16) ?
C12A C11A H11A . . 116.4 ?
C1A C11A H11A . . 116.4 ?
C11A C12A C13A . . 124.31(16) ?
C11A C12A H12A . . 117.8 ?
C13A C12A H12A . . 117.8 ?
C14A C13A C18A . . 117.33(15) ?
C14A C13A C12A . . 120.05(15) ?
C18A C13A C12A . . 122.61(15) ?
C13A C14A C15A . . 121.93(16) ?
C13A C14A H14A . . 119.0 ?
C15A C14A H14A . . 119.0 ?
C16A C15A C14A . . 119.14(15) ?
C16A C15A H15A . . 120.4 ?
C14A C15A H15A . . 120.4 ?
O4A C16A C15A . . 125.20(15) ?
O4A C16A C17A . . 114.99(15) ?
C15A C16A C17A . . 119.78(15) ?
C18A C17A C16A . . 120.36(17) ?
C18A C17A H17A . . 119.8 ?
C16A C17A H17A . . 119.8 ?
C17A C18A C13A . . 121.44(16) ?
C17A C18A H18A . . 119.3 ?
C13A C18A H18A . . 119.3 ?
O4A C19A H19A . . 109.5 ?
O4A C19A H19B . . 109.5 ?
H19A C19A H19B . . 109.5 ?
O4A C19A H19C . . 109.5 ?
H19A C19A H19C . . 109.5 ?
H19B C19A H19C . . 109.5 ?
C22A C21A C26A . . 117.09(15) ?
C22A C21A C3A . . 121.42(15) ?
C26A C21A C3A . . 121.40(15) ?
C23A C22A C21A . . 122.03(16) ?
C23A C22A H22A . . 119.0 ?
C21A C22A H22A . . 119.0 ?
C24A C23A C22A . . 119.68(16) ?
C24A C23A H23A . . 120.2 ?
C22A C23A H23A . . 120.2 ?
O5A C24A C23A . . 124.42(15) ?
O5A C24A C25A . . 116.06(15) ?
C23A C24A C25A . . 119.52(16) ?
C26A C25A C24A . . 120.07(16) ?
C26A C25A H25A . . 120.0 ?
C24A C25A H25A . . 120.0 ?
C25A C26A C21A . . 121.59(16) ?
C25A C26A H26A . . 119.2 ?
C21A C26A H26A . . 119.2 ?
O5A C27A H27A . . 109.5 ?
O5A C27A H27B . . 109.5 ?
H27A C27A H27B . . 109.5 ?
O5A C27A H27C . . 109.5 ?
H27A C27A H27C . . 109.5 ?
H27B C27A H27C . . 109.5 ?
C32A C31A C36A . . 114.48(15) ?
C32A C31A B1A . . 124.22(15) ?
C36A C31A B1A . . 121.31(14) ?
C33A C32A C31A . . 122.71(15) ?
C33A C32A C37A . . 113.36(14) ?
C31A C32A C37A . . 123.91(15) ?
C34A C33A C32A . . 120.39(15) ?
C34A C33A H33A . . 119.8 ?
C32A C33A H33A . . 119.8 ?
C33A C34A C35A . . 119.50(15) ?
C33A C34A C38A . . 121.37(15) ?
C35A C34A C38A . . 119.09(15) ?
C36A C35A C34A . . 119.61(16) ?
C36A C35A H35A . . 120.2 ?
C34A C35A H35A . . 120.2 ?
C35A C36A C31A . . 123.29(15) ?
C35A C36A C39A . . 117.05(15) ?
C31A C36A C39A . . 119.66(14) ?
F1A C37A F3A . . 107.24(14) ?
F1A C37A F2A . . 106.21(13) ?
F3A C37A F2A . . 105.91(13) ?
F1A C37A C32A . . 115.20(14) ?
F3A C37A C32A . . 110.89(14) ?
F2A C37A C32A . . 110.87(14) ?
F6A C38A F4A . . 106.88(14) ?
F6A C38A F5A . . 106.19(15) ?
F4A C38A F5A . . 107.07(15) ?
F6A C38A C34A . . 112.51(15) ?
F4A C38A C34A . . 112.45(14) ?
F5A C38A C34A . . 111.35(14) ?
F7A C39A F8A . . 106.89(14) ?
F7A C39A F9A . . 106.03(14) ?
F8A C39A F9A . . 105.46(14) ?
F7A C39A C36A . . 113.62(14) ?
F8A C39A C36A . . 112.25(14) ?
F9A C39A C36A . . 112.02(14) ?
N1A C41A C42A . . 111.52(14) ?
N1A C41A H41A . . 109.3 ?
C42A C41A H41A . . 109.3 ?
N1A C41A H41B . . 109.3 ?
C42A C41A H41B . . 109.3 ?
H41A C41A H41B . . 108.0 ?
O2A C42A O3A . . 127.25(16) ?
O2A C42A C41A . . 124.50(15) ?
O3A C42A C41A . . 108.25(14) ?
O3A C43A C44A . . 109.13(14) ?
O3A C43A C46A . . 109.52(15) ?
C44A C43A C46A . . 113.66(17) ?
O3A C43A C45A . . 101.90(14) ?
C44A C43A C45A . . 111.23(16) ?
C46A C43A C45A . . 110.73(16) ?
C43A C44A H44A . . 109.5 ?
C43A C44A H44B . . 109.5 ?
H44A C44A H44B . . 109.5 ?
C43A C44A H44C . . 109.5 ?
H44A C44A H44C . . 109.5 ?
H44B C44A H44C . . 109.5 ?
C43A C45A H45A . . 109.5 ?
C43A C45A H45B . . 109.5 ?
H45A C45A H45B . . 109.5 ?
C43A C45A H45C . . 109.5 ?
H45A C45A H45C . . 109.5 ?
H45B C45A H45C . . 109.5 ?
C43A C46A H46A . . 109.5 ?
C43A C46A H46B . . 109.5 ?
H46A C46A H46B . . 109.5 ?
C43A C46A H46C . . 109.5 ?
H46A C46A H46C . . 109.5 ?
H46B C46A H46C . . 109.5 ?
C4B B1B C3B . . 112.93(14) ?
C4B B1B C31B . . 123.47(14) ?
C3B B1B C31B . . 123.61(15) ?
C6B N1B C4B . . 113.22(13) ?
C6B N1B C41B . . 118.86(13) ?
C4B N1B C41B . . 127.31(14) ?
C1B N2B C4B . . 124.20(14) ?
C1B N2B C5B . . 123.49(13) ?
C4B N2B C5B . . 112.29(13) ?
C42B O3B C43B . . 120.28(13) ?
C16B O4B C19B . . 117.75(13) ?
C24B O5B C27B . . 117.61(13) ?
N2B C1B C2B . . 117.12(14) ?
N2B C1B C11B . . 118.15(14) ?
C2B C1B C11B . . 124.73(14) ?
C1B C2B C3B . . 125.36(15) ?
C1B C2B H2B . . 117.3 ?
C3B C2B H2B . . 117.3 ?
C2B C3B C21B . . 115.76(14) ?
C2B C3B B1B . . 118.44(15) ?
C21B C3B B1B . . 125.67(15) ?
N2B C4B N1B . . 105.22(13) ?
N2B C4B B1B . . 121.80(14) ?
N1B C4B B1B . . 132.99(14) ?
N2B C5B C6B . . 102.55(13) ?
N2B C5B H5B1 . . 111.3 ?
C6B C5B H5B1 . . 111.3 ?
N2B C5B H5B2 . . 111.3 ?
C6B C5B H5B2 . . 111.3 ?
H5B1 C5B H5B2 . . 109.2 ?
O1B C6B N1B . . 125.50(15) ?
O1B C6B C5B . . 127.82(15) ?
N1B C6B C5B . . 106.68(13) ?
C12B C11B C1B . . 124.86(16) ?
C12B C11B H11B . . 117.6 ?
C1B C11B H11B . . 117.6 ?
C11B C12B C13B . . 126.83(16) ?
C11B C12B H12B . . 116.6 ?
C13B C12B H12B . . 116.6 ?
C14B C13B C18B . . 117.21(15) ?
C14B C13B C12B . . 119.54(15) ?
C18B C13B C12B . . 123.22(15) ?
C15B C14B C13B . . 122.24(16) ?
C15B C14B H14B . . 118.9 ?
C13B C14B H14B . . 118.9 ?
C16B C15B C14B . . 119.45(15) ?
C16B C15B H15B . . 120.3 ?
C14B C15B H15B . . 120.3 ?
O4B C16B C15B . . 125.41(15) ?
O4B C16B C17B . . 115.39(15) ?
C15B C16B C17B . . 119.20(15) ?
C18B C17B C16B . . 120.88(16) ?
C18B C17B H17B . . 119.6 ?
C16B C17B H17B . . 119.6 ?
C17B C18B C13B . . 121.00(15) ?
C17B C18B H18B . . 119.5 ?
C13B C18B H18B . . 119.5 ?
O4B C19B H19D . . 109.5 ?
O4B C19B H19E . . 109.5 ?
H19D C19B H19E . . 109.5 ?
O4B C19B H19F . . 109.5 ?
H19D C19B H19F . . 109.5 ?
H19E C19B H19F . . 109.5 ?
C26B C21B C22B . . 116.50(15) ?
C26B C21B C3B . . 124.24(15) ?
C22B C21B C3B . . 119.13(15) ?
C23B C22B C21B . . 122.34(16) ?
C23B C22B H22B . . 118.8 ?
C21B C22B H22B . . 118.8 ?
C22B C23B C24B . . 119.67(15) ?
C22B C23B H23B . . 120.2 ?
C24B C23B H23B . . 120.2 ?
O5B C24B C25B . . 125.39(16) ?
O5B C24B C23B . . 114.67(15) ?
C25B C24B C23B . . 119.92(15) ?
C24B C25B C26B . . 119.55(16) ?
C24B C25B H25B . . 120.2 ?
C26B C25B H25B . . 120.2 ?
C25B C26B C21B . . 122.02(15) ?
C25B C26B H26B . . 119.0 ?
C21B C26B H26B . . 119.0 ?
O5B C27B H27D . . 109.5 ?
O5B C27B H27E . . 109.5 ?
H27D C27B H27E . . 109.5 ?
O5B C27B H27F . . 109.5 ?
H27D C27B H27F . . 109.5 ?
H27E C27B H27F . . 109.5 ?
C32B C31B C36B . . 114.75(14) ?
C32B C31B B1B . . 122.18(14) ?
C36B C31B B1B . . 122.99(14) ?
C33B C32B C31B . . 122.98(15) ?
C33B C32B C37B . . 117.05(15) ?
C31B C32B C37B . . 119.97(14) ?
C34B C33B C32B . . 119.78(16) ?
C34B C33B H33B . . 120.1 ?
C32B C33B H33B . . 120.1 ?
C35B C34B C33B . . 119.66(16) ?
C35B C34B C38B . . 118.70(16) ?
C33B C34B C38B . . 121.63(16) ?
C34B C35B C36B . . 120.18(16) ?
C34B C35B H35B . . 119.9 ?
C36B C35B H35B . . 119.9 ?
C35B C36B C31B . . 122.64(16) ?
C35B C36B C39B . . 116.29(15) ?
C31B C36B C39B . . 121.02(14) ?
F2B C37B F3B . . 106.68(13) ?
F2B C37B F1B . . 106.32(13) ?
F3B C37B F1B . . 106.12(13) ?
F2B C37B C32B . . 112.79(14) ?
F3B C37B C32B . . 112.39(14) ?
F1B C37B C32B . . 112.06(13) ?
F4B C38B F5B . . 107.05(17) ?
F4B C38B F6B . . 106.35(16) ?
F5B C38B F6B . . 106.01(16) ?
F4B C38B C34B . . 112.86(16) ?
F5B C38B C34B . . 112.15(16) ?
F6B C38B C34B . . 111.97(15) ?
F8B C39B F9B . . 106.46(14) ?
F8B C39B F7B . . 105.33(14) ?
F9B C39B F7B . . 106.27(14) ?
F8B C39B C36B . . 114.67(14) ?
F9B C39B C36B . . 111.24(14) ?
F7B C39B C36B . . 112.29(14) ?
N1B C41B C42B . . 110.48(13) ?
N1B C41B H41C . . 109.6 ?
C42B C41B H41C . . 109.6 ?
N1B C41B H41D . . 109.6 ?
C42B C41B H41D . . 109.6 ?
H41C C41B H41D . . 108.1 ?
O2B C42B O3B . . 127.01(15) ?
O2B C42B C41B . . 124.23(14) ?
O3B C42B C41B . . 108.75(13) ?
O3B C43B C46B . . 108.11(14) ?
O3B C43B C44B . . 109.69(14) ?
C46B C43B C44B . . 113.68(16) ?
O3B C43B C45B . . 102.83(14) ?
C46B C43B C45B . . 110.92(15) ?
C44B C43B C45B . . 111.01(16) ?
C43B C44B H44D . . 109.5 ?
C43B C44B H44E . . 109.5 ?
H44D C44B H44E . . 109.5 ?
C43B C44B H44F . . 109.5 ?
H44D C44B H44F . . 109.5 ?
H44E C44B H44F . . 109.5 ?
C43B C45B H45D . . 109.5 ?
C43B C45B H45E . . 109.5 ?
H45D C45B H45E . . 109.5 ?
C43B C45B H45F . . 109.5 ?
H45D C45B H45F . . 109.5 ?
H45E C45B H45F . . 109.5 ?
C43B C46B H46D . . 109.5 ?
C43B C46B H46E . . 109.5 ?
H46D C46B H46E . . 109.5 ?
C43B C46B H46F . . 109.5 ?
H46D C46B H46F . . 109.5 ?
H46E C46B H46F . . 109.5 ?
Cl2 C51 Cl1 . . 112.35(11) ?
Cl2 C51 H51A . . 109.1 ?
Cl1 C51 H51A . . 109.1 ?
Cl2 C51 H51B . . 109.1 ?
Cl1 C51 H51B . . 109.1 ?
H51A C51 H51B . . 107.9 ?

loop_
_geom_bond_atom_site_label_1
_geom_bond_atom_site_label_2
_geom_bond_site_symmetry_2
_geom_bond_distance
_geom_bond_publ_flag
B1A C4A . 1.495(3) ?
B1A C3A . 1.508(2) ?
B1A C31A . 1.608(2) ?
N1A C6A . 1.362(2) ?
N1A C4A . 1.414(2) ?
N1A C41A . 1.447(2) ?
N2A C4A . 1.367(2) ?
N2A C1A . 1.373(2) ?
N2A C5A . 1.466(2) ?
O1A C6A . 1.219(2) ?
O2A C42A . 1.204(2) ?
O3A C42A . 1.335(2) ?
O3A C43A . 1.490(2) ?
O4A C16A . 1.366(2) ?
O4A C19A . 1.432(2) ?
O5A C24A . 1.370(2) ?
O5A C27A . 1.429(2) ?
C1A C2A . 1.386(2) ?
C1A C11A . 1.453(2) ?
C2A C3A . 1.399(2) ?
C2A H2A . 0.95 ?
C3A C21A . 1.492(2) ?
C5A C6A . 1.502(2) ?
C5A H5A1 . 0.99 ?
C5A H5A2 . 0.99 ?
C11A C12A . 1.334(2) ?
C11A H11A . 0.95 ?
C12A C13A . 1.464(2) ?
C12A H12A . 0.95 ?
C13A C14A . 1.393(2) ?
C13A C18A . 1.404(3) ?
C14A C15A . 1.397(2) ?
C14A H14A . 0.95 ?
C15A C16A . 1.388(2) ?
C15A H15A . 0.95 ?
C16A C17A . 1.394(2) ?
C17A C18A . 1.373(2) ?
C17A H17A . 0.95 ?
C18A H18A . 0.95 ?
C19A H19A . 0.98 ?
C19A H19B . 0.98 ?
C19A H19C . 0.98 ?
C21A C22A . 1.391(2) ?
C21A C26A . 1.402(2) ?
C22A C23A . 1.388(2) ?
C22A H22A . 0.95 ?
C23A C24A . 1.387(2) ?
C23A H23A . 0.95 ?
C24A C25A . 1.390(2) ?
C25A C26A . 1.382(2) ?
C25A H25A . 0.95 ?
C26A H26A . 0.95 ?
C27A H27A . 0.98 ?
C27A H27B . 0.98 ?
C27A H27C . 0.98 ?
C31A C32A . 1.406(2) ?
C31A C36A . 1.423(2) ?
C32A C33A . 1.399(2) ?
C32A C37A . 1.509(2) ?
C33A C34A . 1.374(2) ?
C33A H33A . 0.95 ?
C34A C35A . 1.393(2) ?
C34A C38A . 1.500(2) ?
C35A C36A . 1.384(2) ?
C35A H35A . 0.95 ?
C36A C39A . 1.508(2) ?
C37A F1A . 1.3325(19) ?
C37A F3A . 1.337(2) ?
C37A F2A . 1.350(2) ?
C38A F6A . 1.329(2) ?
C38A F4A . 1.337(2) ?
C38A F5A . 1.341(2) ?
C39A F7A . 1.332(2) ?
C39A F8A . 1.343(2) ?
C39A F9A . 1.348(2) ?
C41A C42A . 1.522(2) ?
C41A H41A . 0.99 ?
C41A H41B . 0.99 ?
C43A C44A . 1.514(3) ?
C43A C46A . 1.515(3) ?
C43A C45A . 1.517(2) ?
C44A H44A . 0.98 ?
C44A H44B . 0.98 ?
C44A H44C . 0.98 ?
C45A H45A . 0.98 ?
C45A H45B . 0.98 ?
C45A H45C . 0.98 ?
C46A H46A . 0.98 ?
C46A H46B . 0.98 ?
C46A H46C . 0.98 ?
B1B C4B . 1.493(3) ?
B1B C3B . 1.517(2) ?
B1B C31B . 1.613(2) ?
N1B C6B . 1.361(2) ?
N1B C4B . 1.418(2) ?
N1B C41B . 1.447(2) ?
N2B C1B . 1.368(2) ?
N2B C4B . 1.373(2) ?
N2B C5B . 1.464(2) ?
O1B C6B . 1.220(2) ?
O2B C42B . 1.200(2) ?
O3B C42B . 1.3399(19) ?
O3B C43B . 1.4943(19) ?
O4B C16B . 1.3655(19) ?
O4B C19B . 1.432(2) ?
O5B C24B . 1.366(2) ?
O5B C27B . 1.423(2) ?
C1B C2B . 1.381(2) ?
C1B C11B . 1.456(2) ?
C2B C3B . 1.401(2) ?
C2B H2B . 0.95 ?
C3B C21B . 1.486(2) ?
C5B C6B . 1.504(2) ?
C5B H5B1 . 0.99 ?
C5B H5B2 . 0.99 ?
C11B C12B . 1.339(2) ?
C11B H11B . 0.95 ?
C12B C13B . 1.461(2) ?
C12B H12B . 0.95 ?
C13B C14B . 1.396(2) ?
C13B C18B . 1.407(2) ?
C14B C15B . 1.394(2) ?
C14B H14B . 0.95 ?
C15B C16B . 1.385(2) ?
C15B H15B . 0.95 ?
C16B C17B . 1.402(2) ?
C17B C18B . 1.376(2) ?
C17B H17B . 0.95 ?
C18B H18B . 0.95 ?
C19B H19D . 0.98 ?
C19B H19E . 0.98 ?
C19B H19F . 0.98 ?
C21B C26B . 1.395(2) ?
C21B C22B . 1.408(2) ?
C22B C23B . 1.374(2) ?
C22B H22B . 0.95 ?
C23B C24B . 1.392(2) ?
C23B H23B . 0.95 ?
C24B C25B . 1.385(2) ?
C25B C26B . 1.393(2) ?
C25B H25B . 0.95 ?
C26B H26B . 0.95 ?
C27B H27D . 0.98 ?
C27B H27E . 0.98 ?
C27B H27F . 0.98 ?
C31B C32B . 1.414(2) ?
C31B C36B . 1.415(2) ?
C32B C33B . 1.390(2) ?
C32B C37B . 1.508(2) ?
C33B C34B . 1.384(2) ?
C33B H33B . 0.95 ?
C34B C35B . 1.383(3) ?
C34B C38B . 1.500(2) ?
C35B C36B . 1.388(2) ?
C35B H35B . 0.95 ?
C36B C39B . 1.504(2) ?
C37B F2B . 1.3393(19) ?
C37B F3B . 1.3397(19) ?
C37B F1B . 1.347(2) ?
C38B F4B . 1.324(2) ?
C38B F5B . 1.328(2) ?
C38B F6B . 1.329(2) ?
C39B F8B . 1.3292(19) ?
C39B F9B . 1.341(2) ?
C39B F7B . 1.345(2) ?
C41B C42B . 1.523(2) ?
C41B H41C . 0.99 ?
C41B H41D . 0.99 ?
C43B C46B . 1.518(3) ?
C43B C44B . 1.518(3) ?
C43B C45B . 1.520(3) ?
C44B H44D . 0.98 ?
C44B H44E . 0.98 ?
C44B H44F . 0.98 ?
C45B H45D . 0.98 ?
C45B H45E . 0.98 ?
C45B H45F . 0.98 ?
C46B H46D . 0.98 ?
C46B H46E . 0.98 ?
C46B H46F . 0.98 ?
C51 Cl2 . 1.762(2) ?
C51 Cl1 . 1.764(2) ?
C51 H51A . 0.99 ?
C51 H51B . 0.99 ?

loop_
_geom_torsion_atom_site_label_1
_geom_torsion_atom_site_label_2
_geom_torsion_atom_site_label_3
_geom_torsion_atom_site_label_4
_geom_torsion_site_symmetry_1
_geom_torsion_site_symmetry_2
_geom_torsion_site_symmetry_3
_geom_torsion_site_symmetry_4
_geom_torsion
_geom_torsion_publ_flag
C4A N2A C1A C2A . . . . 1.7(2) ?
C5A N2A C1A C2A . . . . -179.55(15) ?
C4A N2A C1A C11A . . . . -178.93(15) ?
C5A N2A C1A C11A . . . . -0.2(2) ?
N2A C1A C2A C3A . . . . 2.1(2) ?
C11A C1A C2A C3A . . . . -177.18(16) ?
C1A C2A C3A C21A . . . . 176.21(15) ?
C1A C2A C3A B1A . . . . -4.1(3) ?
C4A B1A C3A C2A . . . . 2.4(2) ?
C31A B1A C3A C2A . . . . -173.37(15) ?
C4A B1A C3A C21A . . . . -177.98(15) ?
C31A B1A C3A C21A . . . . 6.3(3) ?
C1A N2A C4A N1A . . . . 176.88(14) ?
C5A N2A C4A N1A . . . . -1.97(17) ?
C1A N2A C4A B1A . . . . -3.3(2) ?
C5A N2A C4A B1A . . . . 177.87(14) ?
C6A N1A C4A N2A . . . . 2.89(18) ?
C41A N1A C4A N2A . . . . 179.19(15) ?
C6A N1A C4A B1A . . . . -176.93(17) ?
C41A N1A C4A B1A . . . . -0.6(3) ?
C3A B1A C4A N2A . . . . 1.1(2) ?
C31A B1A C4A N2A . . . . 176.86(15) ?
C3A B1A C4A N1A . . . . -179.13(16) ?
C31A B1A C4A N1A . . . . -3.3(3) ?
C4A N2A C5A C6A . . . . 0.51(17) ?
C1A N2A C5A C6A . . . . -178.34(14) ?
C4A N1A C6A O1A . . . . 177.38(16) ?
C41A N1A C6A O1A . . . . 0.8(3) ?
C4A N1A C6A C5A . . . . -2.57(18) ?
C41A N1A C6A C5A . . . . -179.18(14) ?
N2A C5A C6A O1A . . . . -178.73(16) ?
N2A C5A C6A N1A . . . . 1.22(17) ?
N2A C1A C11A C12A . . . . -177.79(16) ?
C2A C1A C11A C12A . . . . 1.5(3) ?
C1A C11A C12A C13A . . . . -177.06(16) ?
C11A C12A C13A C14A . . . . 175.95(16) ?
C11A C12A C13A C18A . . . . -3.8(3) ?
C18A C13A C14A C15A . . . . -0.8(2) ?
C12A C13A C14A C15A . . . . 179.47(15) ?
C13A C14A C15A C16A . . . . 0.4(3) ?
C19A O4A C16A C15A . . . . 8.2(2) ?
C19A O4A C16A C17A . . . . -173.84(16) ?
C14A C15A C16A O4A . . . . 178.23(15) ?
C14A C15A C16A C17A . . . . 0.4(3) ?
O4A C16A C17A C18A . . . . -178.81(17) ?
C15A C16A C17A C18A . . . . -0.7(3) ?
C16A C17A C18A C13A . . . . 0.4(3) ?
C14A C13A C18A C17A . . . . 0.4(3) ?
C12A C13A C18A C17A . . . . -179.84(17) ?
C2A C3A C21A C22A . . . . 53.2(2) ?
B1A C3A C21A C22A . . . . -126.48(18) ?
C2A C3A C21A C26A . . . . -123.18(17) ?
B1A C3A C21A C26A . . . . 57.2(2) ?
C26A C21A C22A C23A . . . . -0.6(2) ?
C3A C21A C22A C23A . . . . -177.14(16) ?
C21A C22A C23A C24A . . . . 0.7(3) ?
C27A O5A C24A C23A . . . . 2.8(2) ?
C27A O5A C24A C25A . . . . -177.14(14) ?
C22A C23A C24A O5A . . . . -179.66(15) ?
C22A C23A C24A C25A . . . . 0.3(2) ?
O5A C24A C25A C26A . . . . 178.66(14) ?
C23A C24A C25A C26A . . . . -1.3(2) ?
C24A C25A C26A C21A . . . . 1.4(3) ?
C22A C21A C26A C25A . . . . -0.4(2) ?
C3A C21A C26A C25A . . . . 176.11(15) ?
C4A B1A C31A C32A . . . . 90.0(2) ?
C3A B1A C31A C32A . . . . -94.7(2) ?
C4A B1A C31A C36A . . . . -90.1(2) ?
C3A B1A C31A C36A . . . . 85.2(2) ?
C36A C31A C32A C33A . . . . -1.0(2) ?
B1A C31A C32A C33A . . . . 178.86(16) ?
C36A C31A C32A C37A . . . . 177.47(15) ?
B1A C31A C32A C37A . . . . -2.7(3) ?
C31A C32A C33A C34A . . . . 0.1(3) ?
C37A C32A C33A C34A . . . . -178.51(15) ?
C32A C33A C34A C35A . . . . 1.3(3) ?
C32A C33A C34A C38A . . . . -176.79(16) ?
C33A C34A C35A C36A . . . . -1.7(3) ?
C38A C34A C35A C36A . . . . 176.45(16) ?
C34A C35A C36A C31A . . . . 0.7(3) ?
C34A C35A C36A C39A . . . . 180.00(15) ?
C32A C31A C36A C35A . . . . 0.6(2) ?
B1A C31A C36A C35A . . . . -179.28(16) ?
C32A C31A C36A C39A . . . . -178.68(15) ?
B1A C31A C36A C39A . . . . 1.4(2) ?
C33A C32A C37A F1A . . . . -178.86(15) ?
C31A C32A C37A F1A . . . . 2.5(2) ?
C33A C32A C37A F3A . . . . 59.13(19) ?
C31A C32A C37A F3A . . . . -119.48(17) ?
C33A C32A C37A F2A . . . . -58.23(19) ?
C31A C32A C37A F2A . . . . 123.17(17) ?
C33A C34A C38A F6A . . . . -125.33(18) ?
C35A C34A C38A F6A . . . . 56.6(2) ?
C33A C34A C38A F4A . . . . -4.6(2) ?
C35A C34A C38A F4A . . . . 177.35(15) ?
C33A C34A C38A F5A . . . . 115.58(18) ?
C35A C34A C38A F5A . . . . -62.5(2) ?
C35A C36A C39A F7A . . . . 119.79(17) ?
C31A C36A C39A F7A . . . . -60.9(2) ?
C35A C36A C39A F8A . . . . -118.77(17) ?
C31A C36A C39A F8A . . . . 60.5(2) ?
C35A C36A C39A F9A . . . . -0.3(2) ?
C31A C36A C39A F9A . . . . 178.98(15) ?
C6A N1A C41A C42A . . . . 69.41(19) ?
C4A N1A C41A C42A . . . . -106.67(18) ?
C43A O3A C42A O2A . . . . -6.1(3) ?
C43A O3A C42A C41A . . . . 173.15(14) ?
N1A C41A C42A O2A . . . . 10.5(2) ?
N1A C41A C42A O3A . . . . -168.77(13) ?
C42A O3A C43A C44A . . . . -57.5(2) ?
C42A O3A C43A C46A . . . . 67.5(2) ?
C42A O3A C43A C45A . . . . -175.24(15) ?
C4B N2B C1B C2B . . . . -1.0(2) ?
C5B N2B C1B C2B . . . . -179.51(14) ?
C4B N2B C1B C11B . . . . 178.56(14) ?
C5B N2B C1B C11B . . . . 0.0(2) ?
N2B C1B C2B C3B . . . . -2.5(2) ?
C11B C1B C2B C3B . . . . 177.98(15) ?
C1B C2B C3B C21B . . . . -171.23(15) ?
C1B C2B C3B B1B . . . . 4.9(2) ?
C4B B1B C3B C2B . . . . -3.6(2) ?
C31B B1B C3B C2B . . . . 176.15(15) ?
C4B B1B C3B C21B . . . . 172.04(14) ?
C31B B1B C3B C21B . . . . -8.2(3) ?
C1B N2B C4B N1B . . . . -177.78(14) ?
C5B N2B C4B N1B . . . . 0.87(17) ?
C1B N2B C4B B1B . . . . 1.8(2) ?
C5B N2B C4B B1B . . . . -179.56(14) ?
C6B N1B C4B N2B . . . . 0.61(18) ?
C41B N1B C4B N2B . . . . -170.24(14) ?
C6B N1B C4B B1B . . . . -178.88(17) ?
C41B N1B C4B B1B . . . . 10.3(3) ?
C3B B1B C4B N2B . . . . 0.6(2) ?
C31B B1B C4B N2B . . . . -179.17(14) ?
C3B B1B C4B N1B . . . . -179.96(16) ?
C31B B1B C4B N1B . . . . 0.3(3) ?
C1B N2B C5B C6B . . . . 176.83(14) ?
C4B N2B C5B C6B . . . . -1.84(17) ?
C4B N1B C6B O1B . . . . 178.64(16) ?
C41B N1B C6B O1B . . . . -9.7(2) ?
C4B N1B C6B C5B . . . . -1.76(18) ?
C41B N1B C6B C5B . . . . 169.93(13) ?
N2B C5B C6B O1B . . . . -178.33(16) ?
N2B C5B C6B N1B . . . . 2.09(17) ?
N2B C1B C11B C12B . . . . 172.45(16) ?
C2B C1B C11B C12B . . . . -8.0(3) ?
C1B C11B C12B C13B . . . . 174.80(16) ?
C11B C12B C13B C14B . . . . -171.75(17) ?
C11B C12B C13B C18B . . . . 6.7(3) ?
C18B C13B C14B C15B . . . . -0.7(2) ?
C12B C13B C14B C15B . . . . 177.90(16) ?
C13B C14B C15B C16B . . . . 0.9(3) ?
C19B O4B C16B C15B . . . . 4.1(2) ?
C19B O4B C16B C17B . . . . -176.62(15) ?
C14B C15B C16B O4B . . . . 179.07(15) ?
C14B C15B C16B C17B . . . . -0.2(2) ?
O4B C16B C17B C18B . . . . 179.96(15) ?
C15B C16B C17B C18B . . . . -0.7(3) ?
C16B C17B C18B C13B . . . . 0.9(3) ?
C14B C13B C18B C17B . . . . -0.3(2) ?
C12B C13B C18B C17B . . . . -178.75(16) ?
C2B C3B C21B C26B . . . . -153.06(16) ?
B1B C3B C21B C26B . . . . 31.2(2) ?
C2B C3B C21B C22B . . . . 31.4(2) ?
B1B C3B C21B C22B . . . . -144.40(16) ?
C26B C21B C22B C23B . . . . -0.2(2) ?
C3B C21B C22B C23B . . . . 175.66(15) ?
C21B C22B C23B C24B . . . . 0.1(3) ?
C27B O5B C24B C25B . . . . -16.0(2) ?
C27B O5B C24B C23B . . . . 165.48(15) ?
C22B C23B C24B O5B . . . . 178.45(15) ?
C22B C23B C24B C25B . . . . -0.2(2) ?
O5B C24B C25B C26B . . . . -178.04(15) ?
C23B C24B C25B C26B . . . . 0.4(2) ?
C24B C25B C26B C21B . . . . -0.6(2) ?
C22B C21B C26B C25B . . . . 0.5(2) ?
C3B C21B C26B C25B . . . . -175.17(15) ?
C4B B1B C31B C32B . . . . 81.1(2) ?
C3B B1B C31B C32B . . . . -98.6(2) ?
C4B B1B C31B C36B . . . . -102.29(19) ?
C3B B1B C31B C36B . . . . 77.9(2) ?
C36B C31B C32B C33B . . . . -0.1(2) ?
B1B C31B C32B C33B . . . . 176.77(15) ?
C36B C31B C32B C37B . . . . 179.60(14) ?
B1B C31B C32B C37B . . . . -3.6(2) ?
C31B C32B C33B C34B . . . . -0.2(3) ?
C37B C32B C33B C34B . . . . -179.89(15) ?
C32B C33B C34B C35B . . . . 0.3(3) ?
C32B C33B C34B C38B . . . . 179.47(16) ?
C33B C34B C35B C36B . . . . -0.1(3) ?
C38B C34B C35B C36B . . . . -179.28(16) ?
C34B C35B C36B C31B . . . . -0.2(3) ?
C34B C35B C36B C39B . . . . 177.08(16) ?
C32B C31B C36B C35B . . . . 0.3(2) ?
B1B C31B C36B C35B . . . . -176.53(15) ?
C32B C31B C36B C39B . . . . -176.89(15) ?
B1B C31B C36B C39B . . . . 6.3(2) ?
C33B C32B C37B F2B . . . . -125.05(16) ?
C31B C32B C37B F2B . . . . 55.3(2) ?
C33B C32B C37B F3B . . . . -4.4(2) ?
C31B C32B C37B F3B . . . . 175.93(14) ?
C33B C32B C37B F1B . . . . 115.01(16) ?
C31B C32B C37B F1B . . . . -64.67(19) ?
C35B C34B C38B F4B . . . . -171.37(17) ?
C33B C34B C38B F4B . . . . 9.4(3) ?
C35B C34B C38B F5B . . . . -50.4(2) ?
C33B C34B C38B F5B . . . . 130.45(19) ?
C35B C34B C38B F6B . . . . 68.7(2) ?
C33B C34B C38B F6B . . . . -110.5(2) ?
C35B C36B C39B F8B . . . . 134.95(16) ?
C31B C36B C39B F8B . . . . -47.7(2) ?
C35B C36B C39B F9B . . . . -104.19(18) ?
C31B C36B C39B F9B . . . . 73.15(19) ?
C35B C36B C39B F7B . . . . 14.8(2) ?
C31B C36B C39B F7B . . . . -167.90(14) ?
C6B N1B C41B C42B . . . . -66.38(19) ?
C4B N1B C41B C42B . . . . 104.02(18) ?
C43B O3B C42B O2B . . . . -6.0(3) ?
C43B O3B C42B C41B . . . . 172.71(13) ?
N1B C41B C42B O2B . . . . -15.8(2) ?
N1B C41B C42B O3B . . . . 165.42(13) ?
C42B O3B C43B C46B . . . . -62.83(19) ?
C42B O3B C43B C44B . . . . 61.63(19) ?
C42B O3B C43B C45B . . . . 179.79(15) ?
